data_1516337
loop_
_publ_author_name
'Thyrhaug, Erling'
'Hammersh\/oj, Peter'
'Kj&#x00E6;r, Kasper S'
'S\/orensen, Thomas Just'
'Harrit, Niels H.'
'Nielsen, Martin M.'
'Bechgaard, Klaus'

_publ_section_title
;
 Excited state kinetics of anthracene-bridge-aniline intramolecular
 exciplexes.
;
_journal_issue 7
_journal_name_full
'Photochemical &amp; photobiological sciences : Official journal of the European Photochemistry Association and the European Society for Photobiology'
_journal_page_first 1093
_journal_page_last 1105
_journal_paper_doi 10.1039/c4pp00073k
_journal_volume 13
_journal_year 2014
_chemical_formula_moiety 'C24 H22 Br N'
_chemical_formula_sum 'C24 H22 Br N'
_chemical_formula_weight 404.34
_chemical_melting_point 157
_chemical_name_common N-(3-(Anthracen-9-yl)propyl)-4-bromo-N-methylbenzenamine
_chemical_name_systematic
;
N-(3-(Anthracen-9-yl)propyl)-4-bromo-N-methylbenzenamine
;
_space_group_IT_number 2
_symmetry_cell_setting triclinic
_symmetry_space_group_name_Hall '-P 1'
_symmetry_space_group_name_H-M 'P -1'
_atom_sites_solution_hydrogens geom
_atom_sites_solution_primary direct
_atom_sites_solution_secondary difmap
_audit_creation_method SHELXL-97
_cell_angle_alpha 67.167(5)
_cell_angle_beta 81.424(5)
_cell_angle_gamma 78.925(5)
_cell_formula_units_Z 2
_cell_length_a 9.2850(5)
_cell_length_b 10.4200(4)
_cell_length_c 10.9280(6)
_cell_measurement_reflns_used 12410
_cell_measurement_temperature 122
_cell_measurement_theta_max 17.49
_cell_measurement_theta_min 2.03
_cell_volume 953.03(9)
_computing_cell_refinement 'COLLECT (Nonius, 1999)'
_computing_data_collection 'EvalCCD (duisenbeg, 2003)'
_computing_data_reduction 'EvalCCD (Duisenberg, 2003)'
_computing_molecular_graphics mercury
_computing_structure_refinement 'SHELXL-97 (Sheldrick, 1997)'
_computing_structure_solution 'SHELXS-97 (Sheldrick, 1990)'
_diffrn_ambient_temperature 122
_diffrn_detector_area_resol_mean 9
_diffrn_measured_fraction_theta_full 0.997
_diffrn_measured_fraction_theta_max 0.997
_diffrn_measurement_device_type KappaCCD
_diffrn_measurement_method CCD
_diffrn_radiation_monochromator graphite
_diffrn_radiation_source 'fine-focus sealed tube'
_diffrn_radiation_type MoK\a
_diffrn_radiation_wavelength 0.71073
_diffrn_reflns_av_R_equivalents 0.0404
_diffrn_reflns_av_sigmaI/netI 0.0175
_diffrn_reflns_limit_h_max 7
_diffrn_reflns_limit_h_min -7
_diffrn_reflns_limit_k_max 8
_diffrn_reflns_limit_k_min -8
_diffrn_reflns_limit_l_max 9
_diffrn_reflns_limit_l_min -9
_diffrn_reflns_number 6606
_diffrn_reflns_theta_full 17.49
_diffrn_reflns_theta_max 17.49
_diffrn_reflns_theta_min 2.03
_exptl_absorpt_coefficient_mu 2.163
_exptl_absorpt_correction_type integration
_exptl_crystal_colour white
_exptl_crystal_density_diffrn 1.409
_exptl_crystal_density_method 'not measured'
_exptl_crystal_description needles
_exptl_crystal_F_000 416
_exptl_crystal_preparation ethylacetate
_exptl_crystal_size_max 0.27
_exptl_crystal_size_mid 0.15
_exptl_crystal_size_min 0.06
_refine_diff_density_max 0.234
_refine_diff_density_min -0.238
_refine_diff_density_rms 0.059
_refine_ls_extinction_method none
_refine_ls_goodness_of_fit_ref 1.000
_refine_ls_hydrogen_treatment mixed
_refine_ls_matrix_type full
_refine_ls_number_parameters 235
_refine_ls_number_reflns 1203
_refine_ls_number_restraints 0
_refine_ls_restrained_S_all 1.000
_refine_ls_R_factor_all 0.0291
_refine_ls_R_factor_gt 0.0286
_refine_ls_shift/su_max 0.012
_refine_ls_shift/su_mean 0.003
_refine_ls_structure_factor_coef Fsqd
_refine_ls_weighting_details 'calc w=1/[\s^2^(Fo^2^)+(0.1000P)^2^+0.0000P] where P=(Fo^2^+2Fc^2^)/3'
_refine_ls_weighting_scheme calc
_refine_ls_wR_factor_gt 0.0941
_refine_ls_wR_factor_ref 0.0958
_reflns_number_gt 1180
_reflns_number_total 1203
_reflns_threshold_expression >2sigma(I)
_cod_data_source_file c4pp00073k2.cif
_cod_data_source_block shelxl
_cod_depositor_comments 'Adding full bibliography for 1516334--1516338.cif.'
_cod_original_cell_volume 953.03(8)
_cod_original_sg_symbol_H-M P-1
_cod_database_code 1516337

loop_
_symmetry_equiv_pos_as_xyz
'x, y, z'
'-x, -y, -z'

loop_
_atom_site_label
_atom_site_type_symbol
_atom_site_fract_x
_atom_site_fract_y
_atom_site_fract_z
_atom_site_U_iso_or_equiv
_atom_site_adp_type
_atom_site_occupancy
_atom_site_symmetry_multiplicity
_atom_site_calc_flag
_atom_site_refinement_flags
Br1 Br 0.13339(4) 0.95384(4) 0.22873(4) 0.0293(4) Uani 1 1 d .
N17 N 0.2422(4) 0.3321(5) 0.3088(3) 0.0140(10) Uani 1 1 d .
C22 C 0.1673(6) 0.7617(5) 0.2491(4) 0.0171(12) Uani 1 1 d .
C8 C 0.2615(4) 0.4047(6) -0.1171(4) 0.0111(12) Uani 1 1 d .
C23 C 0.3087(5) 0.6986(6) 0.2208(4) 0.0133(12) Uani 1 1 d .
H23 H 0.3986 0.7732 0.1815 0.016 Uiso 1 1 d R
C21 C 0.0512(6) 0.6842(6) 0.2940(4) 0.0183(13) Uani 1 1 d .
H21 H -0.0593 0.7427 0.3089 0.022 Uiso 1 1 d R
C11 C 0.3144(4) 0.5217(7) -0.3978(4) 0.0159(12) Uani 1 1 d .
H11 H 0.3302 0.5621 -0.4931 0.019 Uiso 1 1 d R
C3 C 0.3843(4) 0.2842(7) -0.4054(5) 0.0155(12) Uani 1 1 d .
H3 H 0.4018 0.3344 -0.5056 0.019 Uiso 1 1 d R
C5 C 0.3309(5) 0.1658(7) -0.1286(5) 0.0184(13) Uani 1 1 d .
H5 H 0.3170 0.1261 -0.0142 0.022 Uiso 1 1 d R
C2 C 0.4086(4) 0.1423(7) -0.3434(5) 0.0224(13) Uani 1 1 d .
H2 H 0.4482 0.0599 -0.4014 0.027 Uiso 1 1 d R
C9 C 0.2450(4) 0.5531(7) -0.1841(5) 0.0124(13) Uani 1 1 d .
C16 C 0.2404(4) 0.3432(4) 0.0322(4) 0.0132(12) Uani 1 1 d .
H16A H 0.1978 0.2403 0.0733 0.016 Uiso 1 1 d R
H16B H 0.1494 0.3969 0.0788 0.016 Uiso 1 1 d R
C4 C 0.3338(4) 0.3760(6) -0.3331(5) 0.0104(12) Uani 1 1 d .
C19 C 0.2154(6) 0.4739(6) 0.2870(4) 0.0127(12) Uani 1 1 d .
C20 C 0.0741(6) 0.5430(6) 0.3121(4) 0.0163(13) Uani 1 1 d .
H20 H -0.0252 0.4833 0.3605 0.020 Uiso 1 1 d R
C6 C 0.3063(4) 0.3161(6) -0.1907(5) 0.0124(12) Uani 1 1 d .
C15 C 0.2055(4) 0.6482(7) -0.1148(4) 0.0156(12) Uani 1 1 d .
H15 H 0.1745 0.6212 0.0039 0.019 Uiso 1 1 d R
C13 C 0.2181(4) 0.8512(5) -0.3241(5) 0.0212(13) Uani 1 1 d .
H13 H 0.2040 0.9699 -0.3792 0.025 Uiso 1 1 d R
C12 C 0.2567(4) 0.7627(7) -0.3931(4) 0.0175(12) Uani 1 1 d .
H12 H 0.2754 0.8006 -0.4926 0.021 Uiso 1 1 d R
C10 C 0.2724(4) 0.6123(6) -0.3271(5) 0.0149(13) Uani 1 1 d .
C14 C 0.1943(4) 0.7915(6) -0.1821(5) 0.0176(13) Uani 1 1 d .
H14 H 0.1609 0.8684 -0.1280 0.021 Uiso 1 1 d R
C18 C 0.3305(5) 0.5573(6) 0.2387(4) 0.0132(13) Uani 1 1 d .
H18 H 0.4229 0.5078 0.2227 0.016 Uiso 1 1 d R
C7 C 0.3812(5) 0.0839(6) -0.2012(5) 0.0181(12) Uani 1 1 d .
H7 H 0.4003 -0.0115 -0.1549 0.022 Uiso 1 1 d R
C24 C 0.3837(4) 0.3331(4) 0.0925(3) 0.0123(12) Uani 1 1 d .
H24A H 0.4692 0.2638 0.0574 0.015 Uiso 1 1 d R
H24B H 0.4146 0.4394 0.0579 0.015 Uiso 1 1 d R
C25 C 0.3727(5) 0.2697(5) 0.2449(4) 0.0172(12) Uani 1 1 d .
H25A H 0.3709 0.1482 0.2862 0.021 Uiso 1 1 d R
H25B H 0.4663 0.2829 0.2806 0.021 Uiso 1 1 d R
C26 C 0.1211(5) 0.2511(5) 0.3611(4) 0.0212(14) Uani 1 1 d .
H26A H 0.1557 0.1548 0.3716 0.025 Uiso 1 1 d R
H26B H 0.0465 0.2896 0.2992 0.025 Uiso 1 1 d R
H26C H 0.0805 0.2556 0.4457 0.025 Uiso 1 1 d R

loop_
_atom_site_aniso_label
_atom_site_aniso_U_11
_atom_site_aniso_U_22
_atom_site_aniso_U_33
_atom_site_aniso_U_23
_atom_site_aniso_U_13
_atom_site_aniso_U_12
Br1 0.0266(6) 0.0206(6) 0.0375(6) -0.0101(4) 0.0012(3) -0.0003(4)
N17 0.008(3) 0.018(3) 0.018(2) -0.007(2) 0.0022(19) -0.010(3)
C22 0.018(4) 0.017(3) 0.016(3) -0.004(2) -0.006(2) -0.004(4)
C8 0.001(3) 0.022(5) 0.016(5) -0.012(4) 0.001(2) -0.004(2)
C23 0.012(4) 0.015(4) 0.013(3) -0.008(2) -0.003(2) 0.006(3)
C21 0.016(4) 0.021(4) 0.023(3) -0.016(3) 0.000(2) 0.003(3)
C11 -0.001(3) 0.034(5) 0.014(3) -0.009(4) 0.003(2) -0.005(2)
C3 0.006(3) 0.029(5) 0.014(3) -0.010(4) -0.001(2) -0.006(3)
C5 0.011(3) 0.022(5) 0.028(3) -0.016(4) 0.000(2) 0.000(3)
C2 0.012(3) 0.026(5) 0.031(5) -0.011(3) -0.002(2) -0.008(3)
C9 0.004(3) 0.017(5) 0.013(4) -0.001(4) 0.003(2) -0.006(3)
C16 0.016(3) 0.026(3) 0.000(3) -0.005(3) 0.004(2) -0.010(2)
C4 0.003(3) 0.019(5) 0.010(4) -0.005(4) -0.002(2) -0.003(3)
C19 0.017(4) 0.017(4) 0.007(3) -0.003(3) -0.005(2) -0.010(4)
C20 0.006(4) 0.028(5) 0.016(3) -0.013(3) 0.007(2) 0.000(3)
C6 0.002(3) 0.014(5) 0.023(5) -0.006(4) -0.006(2) -0.003(3)
C15 0.007(3) 0.015(4) 0.032(3) -0.018(4) 0.000(2) 0.000(2)
C13 0.010(3) 0.019(3) 0.035(5) -0.009(4) -0.005(2) -0.003(2)
C12 0.003(3) 0.028(5) 0.015(3) 0.002(4) -0.001(2) -0.009(2)
C10 -0.001(3) 0.023(5) 0.023(5) -0.008(4) 0.000(2) -0.004(3)
C14 0.009(3) 0.028(5) 0.023(4) -0.017(3) 0.000(2) -0.002(2)
C18 0.009(3) 0.017(5) 0.017(3) -0.013(3) -0.003(2) 0.009(3)
C7 0.019(3) 0.008(3) 0.021(4) 0.004(3) -0.003(2) -0.005(3)
C24 0.009(3) 0.024(3) 0.005(3) -0.009(2) 0.004(2) -0.002(2)
C25 0.010(3) 0.029(3) 0.013(3) -0.012(3) -0.002(2) 0.004(3)
C26 0.022(3) 0.025(4) 0.019(3) -0.010(3) 0.002(2) -0.006(3)

loop_
_atom_type_symbol
_atom_type_description
_atom_type_scat_dispersion_real
_atom_type_scat_dispersion_imag
_atom_type_scat_source
C C 0.0033 0.0016 'International Tables Vol C Tables 4.2.6.8 and 6.1.1.4'
H H 0.0000 0.0000 'International Tables Vol C Tables 4.2.6.8 and 6.1.1.4'
Br Br -0.2901 2.4595 'International Tables Vol C Tables 4.2.6.8 and 6.1.1.4'
N N 0.0061 0.0033 'International Tables Vol C Tables 4.2.6.8 and 6.1.1.4'

loop_
_geom_angle_atom_site_label_1
_geom_angle_atom_site_label_2
_geom_angle_atom_site_label_3
_geom_angle
C19 N17 C26 118.6(4)
C19 N17 C25 122.0(3)
C26 N17 C25 116.8(4)
C23 C22 C21 120.6(4)
C23 C22 Br1 120.1(4)
C21 C22 Br1 119.4(4)
C6 C8 C9 119.9(4)
C6 C8 C16 120.5(5)
C9 C8 C16 119.5(4)
C18 C23 C22 118.7(4)
C18 C23 H23 125.8
C22 C23 H23 115.4
C20 C21 C22 120.3(4)
C20 C21 H21 123.0
C22 C21 H21 116.6
C4 C11 C10 121.7(4)
C4 C11 H11 119.6
C10 C11 H11 118.7
C2 C3 C4 122.1(4)
C2 C3 H3 123.3
C4 C3 H3 114.6
C7 C5 C6 121.2(4)
C7 C5 H5 125.2
C6 C5 H5 113.2
C3 C2 C7 118.1(4)
C3 C2 H2 124.2
C7 C2 H2 117.6
C8 C9 C15 122.5(5)
C8 C9 C10 119.5(5)
C15 C9 C10 117.9(5)
C8 C16 C24 110.2(3)
C8 C16 H16A 114.2
C24 C16 H16A 111.4
C8 C16 H16B 116.3
C24 C16 H16B 109.0
H16A C16 H16B 95.0
C11 C4 C3 121.4(5)
C11 C4 C6 119.4(5)
C3 C4 C6 119.2(5)
N17 C19 C20 122.4(4)
N17 C19 C18 120.9(5)
C20 C19 C18 116.7(4)
C21 C20 C19 121.3(4)
C21 C20 H20 115.9
C19 C20 H20 122.4
C8 C6 C5 122.6(5)
C8 C6 C4 120.2(5)
C5 C6 C4 117.2(5)
C14 C15 C9 121.2(4)
C14 C15 H15 110.2
C9 C15 H15 128.6
C12 C13 C14 118.8(4)
C12 C13 H13 120.4
C14 C13 H13 120.8
C13 C12 C10 122.0(4)
C13 C12 H12 121.1
C10 C12 H12 116.9
C11 C10 C12 121.9(5)
C11 C10 C9 119.3(5)
C12 C10 C9 118.8(5)
C15 C14 C13 121.3(4)
C15 C14 H14 121.8
C13 C14 H14 116.9
C23 C18 C19 122.4(4)
C23 C18 H18 123.3
C19 C18 H18 114.3
C5 C7 C2 122.1(4)
C5 C7 H7 116.9
C2 C7 H7 120.9
C25 C24 C16 113.7(3)
C25 C24 H24A 107.1
C16 C24 H24A 107.7
C25 C24 H24B 109.3
C16 C24 H24B 108.7
H24A C24 H24B 110.2
N17 C25 C24 114.3(3)
N17 C25 H25A 107.1
C24 C25 H25A 112.0
N17 C25 H25B 107.1
C24 C25 H25B 110.1
H25A C25 H25B 105.7
N17 C26 H26A 109.4
N17 C26 H26B 108.6
H26A C26 H26B 109.5
N17 C26 H26C 110.4
H26A C26 H26C 109.5
H26B C26 H26C 109.5

loop_
_geom_bond_atom_site_label_1
_geom_bond_atom_site_label_2
_geom_bond_distance
Br1 C22 1.895(5)
N17 C19 1.380(6)
N17 C26 1.450(5)
N17 C25 1.475(5)
C22 C23 1.399(6)
C22 C21 1.387(6)
C8 C6 1.415(6)
C8 C9 1.419(6)
C8 C16 1.501(6)
C23 C18 1.387(6)
C23 H23 1.1697
C21 C20 1.384(6)
C21 H21 1.1123
C11 C4 1.392(6)
C11 C10 1.405(6)
C11 H11 0.9600
C3 C2 1.355(6)
C3 C4 1.435(6)
C3 H3 1.0177
C5 C7 1.356(6)
C5 C6 1.431(6)
C5 H5 1.1491
C2 C7 1.434(6)
C2 H2 1.2267
C9 C15 1.432(6)
C9 C10 1.443(6)
C16 C24 1.539(5)
C16 H16A 1.1152
C16 H16B 1.0945
C4 C6 1.437(6)
C19 C20 1.413(6)
C19 C18 1.417(6)
C20 H20 1.1563
C15 C14 1.375(6)
C15 H15 1.2165
C13 C12 1.371(6)
C13 C14 1.430(6)
C13 H13 1.1373
C12 C10 1.437(6)
C12 H12 1.0027
C14 H14 1.1430
C18 H18 0.9422
C7 H7 0.9191
C24 C25 1.530(5)
C24 H24A 1.0965
C24 H24B 1.1033
C25 H25A 1.1704
C25 H25B 1.0559
C26 H26A 0.9600
C26 H26B 0.9600
C26 H26C 0.9600
